data_2233034
loop_
_publ_author_name
'Seredyuk, Maksym'
'Znovjyak, Kateryna O.'
'Haukka, Matti'
'Pavlenko, Vadim A.'
'Bokach, Nadezhda A.'

_publ_section_title
;
 (Tris{2-[(5-hydroxypyridin-2-yl-\k<i>N</i>)methylideneimino-\k<i>N</i>]ethyl}amine)zinc
 dinitrate
;
_journal_coeditor_code YK2030
_journal_issue 12
_journal_name_full 'Acta Crystallographica Section E'
_journal_page_first m1791
_journal_page_last m1792
_journal_paper_doi 10.1107/S1600536811048094
_journal_volume 67
_journal_year 2011
_chemical_formula_iupac '[Zn (C24 H27 N7 O3)] (N O3)2'
_chemical_formula_moiety 'C24 H27 N7 O3 Zn 2+, 2(N O3 -)'
_chemical_formula_sum 'C24 H27 N9 O9 Zn'
_chemical_formula_weight 650.92
_chemical_name_systematic
;
(Tris{2-[(5-hydroxypyridin-2-yl-\k<i>N</i>)methylideneimino-
\k<i>N</i>]ethyl}amine)zinc dinitrate
;
_space_group_IT_number 15
_symmetry_cell_setting monoclinic
_symmetry_space_group_name_Hall '-C 2yc'
_symmetry_space_group_name_H-M 'C 1 2/c 1'
_atom_sites_solution_hydrogens geom
_atom_sites_solution_primary direct
_atom_sites_solution_secondary difmap
_audit_creation_method SHELXL-97
_cell_angle_alpha 90.00
_cell_angle_beta 101.277(2)
_cell_angle_gamma 90.00
_cell_formula_units_Z 8
_cell_length_a 28.0587(12)
_cell_length_b 10.3677(2)
_cell_length_c 19.1322(8)
_cell_measurement_reflns_used 3966
_cell_measurement_temperature 120(2)
_cell_measurement_theta_max 25.48
_cell_measurement_theta_min 1.49
_cell_volume 5458.2(3)
_computing_cell_refinement 'DENZO/SCALEPACK (Otwinowski & Minor, 1997)'
_computing_data_collection 'COLLECT (Bruker--Nonius, 2000)'
_computing_data_reduction 'DENZO/SCALEPACK (Otwinowski & Minor, 1997)'
_computing_molecular_graphics 'DIAMOND (Brandenburg, 2011)'
_computing_publication_material 'SHELXL97 (Sheldrick, 2008)'
_computing_structure_refinement 'SHELXL97 (Sheldrick, 2008)'
_computing_structure_solution 'SIR2004 (Burla <i>et al.</i>, 2003)'
_diffrn_ambient_temperature 120(2)
_diffrn_detector_area_resol_mean 9
_diffrn_measured_fraction_theta_full 0.985
_diffrn_measured_fraction_theta_max 0.985
_diffrn_measurement_device '95mm CCD camera on \k-goniostat'
_diffrn_measurement_device_type 'Nonius KappaCCD'
_diffrn_measurement_method '\f scans and \w scans with \k offset'
_diffrn_radiation_monochromator 'horizontally mounted graphite crystal'
_diffrn_radiation_source 'fine-focus sealed tube'
_diffrn_radiation_type MoK\a
_diffrn_radiation_wavelength 0.71073
_diffrn_reflns_av_R_equivalents 0.0242
_diffrn_reflns_av_sigmaI/netI 0.0334
_diffrn_reflns_limit_h_max 33
_diffrn_reflns_limit_h_min -27
_diffrn_reflns_limit_k_max 10
_diffrn_reflns_limit_k_min -12
_diffrn_reflns_limit_l_max 20
_diffrn_reflns_limit_l_min -22
_diffrn_reflns_number 13185
_diffrn_reflns_theta_full 25.00
_diffrn_reflns_theta_max 25.02
_diffrn_reflns_theta_min 2.86
_exptl_absorpt_coefficient_mu 0.971
_exptl_absorpt_correction_T_max 0.8712
_exptl_absorpt_correction_T_min 0.7637
_exptl_absorpt_correction_type multi-scan
_exptl_absorpt_process_details '(DENZO/SCALEPACK; Otwinowski & Minor, 1997)'
_exptl_crystal_colour colorless
_exptl_crystal_density_diffrn 1.584
_exptl_crystal_density_method 'not measured'
_exptl_crystal_description block
_exptl_crystal_F_000 2688
_exptl_crystal_size_max 0.30
_exptl_crystal_size_mid 0.23
_exptl_crystal_size_min 0.12
_refine_diff_density_max 0.483
_refine_diff_density_min -0.392
_refine_ls_extinction_method none
_refine_ls_goodness_of_fit_ref 1.053
_refine_ls_hydrogen_treatment mixed
_refine_ls_matrix_type full
_refine_ls_number_parameters 400
_refine_ls_number_reflns 4754
_refine_ls_number_restraints 0
_refine_ls_restrained_S_all 1.053
_refine_ls_R_factor_all 0.0465
_refine_ls_R_factor_gt 0.0285
_refine_ls_shift/su_max 0.001
_refine_ls_shift/su_mean 0.000
_refine_ls_structure_factor_coef Fsqd
_refine_ls_weighting_details 'calc w=1/[\s^2^(Fo^2^)+(0.0217P)^2^+8.7493P] where P=(Fo^2^+2Fc^2^)/3'
_refine_ls_weighting_scheme calc
_refine_ls_wR_factor_gt 0.0584
_refine_ls_wR_factor_ref 0.0644
_reflns_number_gt 3823
_reflns_number_total 4754
_reflns_threshold_expression I>2sigma(I)
_cod_data_source_file yk2030.cif
_cod_data_source_block I
_cod_original_sg_symbol_H-M 'C 2/c'
_cod_database_code 2233034
_cod_database_fobs_code 2233034

loop_
_symmetry_equiv_pos_as_xyz
'x, y, z'
'-x, y, -z+1/2'
'x+1/2, y+1/2, z'
'-x+1/2, y+1/2, -z+1/2'
'-x, -y, -z'
'x, -y, z-1/2'
'-x+1/2, -y+1/2, -z'
'x+1/2, -y+1/2, z-1/2'

loop_
_atom_site_type_symbol
_atom_site_label
_atom_site_fract_x
_atom_site_fract_y
_atom_site_fract_z
_atom_site_U_iso_or_equiv
_atom_site_adp_type
_atom_site_calc_flag
_atom_site_refinement_flags
_atom_site_occupancy
_atom_site_symmetry_multiplicity
Zn Zn1 0.634474(9) 0.16452(2) 0.235644(13) 0.01525(8) Uani d . 1 1
O O1 0.58450(6) 0.16550(16) 0.50553(8) 0.0220(4) Uani d . 1 1
O O2 0.79699(7) 0.28797(17) 0.44693(11) 0.0340(5) Uani d . 1 1
O O3 0.72303(6) -0.23705(16) 0.42204(9) 0.0266(4) Uani d . 1 1
O O4 0.74429(6) 0.03487(17) 0.48994(9) 0.0332(4) Uani d . 1 1
O O5 0.81700(7) 0.03610(17) 0.55434(10) 0.0438(5) Uani d . 1 1
O O6 0.80039(6) -0.07908(17) 0.45764(9) 0.0322(4) Uani d . 1 1
O O7 0.56606(5) 0.26383(16) 0.62224(8) 0.0268(4) Uani d . 1 1
O O8 0.51315(6) 0.33927(16) 0.68067(8) 0.0258(4) Uani d . 1 1
O O9 0.49886(7) 0.3452(2) 0.56617(9) 0.0595(7) Uani d . 1 1
N N1 0.58398(6) 0.20629(17) 0.08571(9) 0.0185(4) Uani d . 1 1
N N2 0.61171(6) 0.35640(16) 0.20881(9) 0.0151(4) Uani d . 1 1
N N3 0.60926(6) 0.23962(16) 0.33387(9) 0.0158(4) Uani d . 1 1
N N4 0.67412(7) 0.10515(17) 0.15702(10) 0.0200(4) Uani d . 1 1
N N5 0.71145(6) 0.20475(16) 0.28566(10) 0.0180(4) Uani d . 1 1
N N6 0.56701(6) 0.06303(16) 0.20400(9) 0.0156(4) Uani d . 1 1
N N7 0.64650(6) -0.03002(16) 0.29422(9) 0.0149(4) Uani d . 1 1
N N8 0.78803(7) -0.00173(19) 0.50157(11) 0.0266(5) Uani d . 1 1
N N9 0.52514(6) 0.31521(17) 0.62315(9) 0.0190(4) Uani d . 1 1
C C1 0.57457(8) 0.3445(2) 0.08296(11) 0.0212(5) Uani d . 1 1
H H1A 0.5415 0.3611 0.0916 0.025 Uiso calc R 1 1
H H1B 0.5763 0.3777 0.0350 0.025 Uiso calc R 1 1
C C2 0.61165(8) 0.4145(2) 0.13889(11) 0.0196(5) Uani d . 1 1
H H2A 0.6444 0.4072 0.1271 0.024 Uiso calc R 1 1
H H2B 0.6032 0.5071 0.1397 0.024 Uiso calc R 1 1
C C3 0.59253(7) 0.4176(2) 0.25399(11) 0.0162(5) Uani d . 1 1
H H3 0.5801 0.5020 0.2431 0.019 Uiso calc R 1 1
C C4 0.58951(7) 0.35904(19) 0.32235(11) 0.0149(5) Uani d . 1 1
C C5 0.56781(7) 0.4207(2) 0.37240(11) 0.0171(5) Uani d . 1 1
H H5 0.5545 0.5046 0.3630 0.020 Uiso calc R 1 1
C C6 0.56555(8) 0.3599(2) 0.43585(11) 0.0176(5) Uani d . 1 1
H H6 0.5507 0.4007 0.4706 0.021 Uiso calc R 1 1
C C7 0.58551(7) 0.2375(2) 0.44754(11) 0.0158(5) Uani d . 1 1
C C8 0.60739(7) 0.1816(2) 0.39515(11) 0.0167(5) Uani d . 1 1
H H8 0.6215 0.0985 0.4038 0.020 Uiso calc R 1 1
C C9 0.62025(8) 0.1637(2) 0.04540(12) 0.0239(5) Uani d . 1 1
H H9A 0.6407 0.2379 0.0372 0.029 Uiso calc R 1 1
H H9B 0.6037 0.1303 -0.0016 0.029 Uiso calc R 1 1
C C10 0.65213(9) 0.0588(2) 0.08562(12) 0.0254(5) Uani d . 1 1
H H10A 0.6323 -0.0189 0.0895 0.031 Uiso calc R 1 1
H H10B 0.6780 0.0351 0.0594 0.031 Uiso calc R 1 1
C C11 0.72019(8) 0.1053(2) 0.17658(12) 0.0229(5) Uani d . 1 1
H H11 0.7400 0.0734 0.1455 0.028 Uiso calc R 1 1
C C12 0.74247(8) 0.1546(2) 0.24709(13) 0.0210(5) Uani d . 1 1
C C13 0.79224(8) 0.1498(2) 0.27344(14) 0.0298(6) Uani d . 1 1
H H13 0.8134 0.1144 0.2453 0.036 Uiso calc R 1 1
C C14 0.81062(8) 0.1967(2) 0.34045(15) 0.0307(6) Uani d . 1 1
H H14 0.8446 0.1947 0.3590 0.037 Uiso calc R 1 1
C C15 0.77898(8) 0.2468(2) 0.38054(13) 0.0248(6) Uani d . 1 1
C C16 0.72922(8) 0.2496(2) 0.35089(12) 0.0204(5) Uani d . 1 1
H H16 0.7074 0.2846 0.3781 0.024 Uiso calc R 1 1
C C17 0.54127(8) 0.1244(2) 0.07905(11) 0.0207(5) Uani d . 1 1
H H17A 0.5486 0.0382 0.0615 0.025 Uiso calc R 1 1
H H17B 0.5143 0.1624 0.0440 0.025 Uiso calc R 1 1
C C18 0.52591(8) 0.1106(2) 0.15087(12) 0.0205(5) Uani d . 1 1
H H18A 0.5151 0.1953 0.1661 0.025 Uiso calc R 1 1
H H18B 0.4984 0.0496 0.1466 0.025 Uiso calc R 1 1
C C19 0.56437(8) -0.0477(2) 0.23137(11) 0.0162(5) Uani d . 1 1
H H19 0.5354 -0.0968 0.2184 0.019 Uiso calc R 1 1
C C20 0.60524(7) -0.1008(2) 0.28262(11) 0.0153(5) Uani d . 1 1
C C21 0.60142(8) -0.2162(2) 0.31789(11) 0.0196(5) Uani d . 1 1
H H21 0.5719 -0.2636 0.3089 0.024 Uiso calc R 1 1
C C22 0.64107(8) -0.2615(2) 0.36629(12) 0.0219(5) Uani d . 1 1
H H22 0.6391 -0.3396 0.3915 0.026 Uiso calc R 1 1
C C23 0.68378(8) -0.1907(2) 0.37740(11) 0.0189(5) Uani d . 1 1
C C24 0.68483(8) -0.0745(2) 0.34015(11) 0.0172(5) Uani d . 1 1
H H24 0.7140 -0.0256 0.3480 0.021 Uiso calc R 1 1
H H1O 0.5743(11) 0.204(3) 0.5368(16) 0.052(10) Uiso d . 1 1
H H3O 0.7447(11) -0.185(3) 0.4311(15) 0.046(9) Uiso d . 1 1
H H2O 0.7795(11) 0.332(3) 0.4639(15) 0.041(10) Uiso d . 1 1

loop_
_atom_site_aniso_label
_atom_site_aniso_U_11
_atom_site_aniso_U_22
_atom_site_aniso_U_33
_atom_site_aniso_U_12
_atom_site_aniso_U_13
_atom_site_aniso_U_23
Zn1 0.01257(13) 0.01396(13) 0.01942(14) 0.00079(10) 0.00361(10) -0.00027(11)
O1 0.0257(9) 0.0234(9) 0.0185(9) 0.0036(7) 0.0079(7) 0.0033(7)
O2 0.0229(10) 0.0248(10) 0.0474(12) 0.0004(8) -0.0096(9) -0.0060(9)
O3 0.0275(10) 0.0210(9) 0.0264(9) 0.0007(8) -0.0067(8) 0.0040(7)
O4 0.0195(9) 0.0450(11) 0.0349(10) -0.0054(8) 0.0052(8) -0.0108(8)
O5 0.0396(11) 0.0296(10) 0.0500(12) -0.0054(8) -0.0213(10) -0.0024(9)
O6 0.0293(10) 0.0373(10) 0.0331(10) 0.0027(8) 0.0136(8) 0.0017(8)
O7 0.0161(9) 0.0407(10) 0.0246(9) 0.0085(7) 0.0062(7) 0.0018(7)
O8 0.0283(9) 0.0355(10) 0.0152(8) 0.0071(8) 0.0081(7) -0.0018(7)
O9 0.0454(12) 0.1089(19) 0.0204(10) 0.0417(13) -0.0030(9) -0.0021(11)
N1 0.0197(10) 0.0170(9) 0.0189(10) 0.0016(8) 0.0037(8) -0.0005(8)
N2 0.0136(9) 0.0152(9) 0.0160(9) -0.0010(7) 0.0019(8) -0.0004(7)
N3 0.0134(9) 0.0156(9) 0.0179(10) 0.0000(7) 0.0019(8) -0.0016(8)
N4 0.0205(11) 0.0156(9) 0.0253(11) 0.0023(8) 0.0080(9) 0.0014(8)
N5 0.0144(10) 0.0125(9) 0.0276(11) 0.0006(7) 0.0051(8) 0.0046(8)
N6 0.0141(9) 0.0164(9) 0.0164(10) 0.0013(7) 0.0029(8) -0.0013(8)
N7 0.0164(10) 0.0132(9) 0.0158(9) 0.0000(7) 0.0049(8) -0.0026(7)
N8 0.0264(12) 0.0262(11) 0.0271(12) -0.0070(9) 0.0048(10) 0.0067(9)
N9 0.0194(10) 0.0203(10) 0.0162(10) -0.0005(8) 0.0009(8) -0.0002(8)
C1 0.0254(12) 0.0208(12) 0.0169(11) 0.0041(10) 0.0027(10) 0.0038(10)
C2 0.0238(12) 0.0172(12) 0.0191(12) 0.0024(9) 0.0076(10) 0.0021(9)
C3 0.0135(11) 0.0123(11) 0.0221(12) -0.0002(9) 0.0017(9) -0.0003(9)
C4 0.0109(11) 0.0140(11) 0.0197(12) -0.0003(8) 0.0025(9) -0.0016(9)
C5 0.0154(11) 0.0124(11) 0.0231(12) -0.0009(9) 0.0032(9) -0.0031(9)
C6 0.0157(11) 0.0182(12) 0.0194(12) -0.0018(9) 0.0051(9) -0.0064(9)
C7 0.0139(11) 0.0184(11) 0.0145(11) -0.0045(9) 0.0017(9) -0.0009(9)
C8 0.0134(11) 0.0151(11) 0.0206(12) 0.0008(9) 0.0011(9) 0.0004(9)
C9 0.0281(13) 0.0266(12) 0.0179(12) -0.0021(11) 0.0066(10) -0.0045(10)
C10 0.0282(13) 0.0250(13) 0.0256(13) 0.0021(10) 0.0114(11) -0.0080(10)
C11 0.0218(13) 0.0177(12) 0.0330(14) 0.0033(10) 0.0145(11) 0.0045(10)
C12 0.0152(11) 0.0158(11) 0.0333(13) 0.0008(9) 0.0082(10) 0.0069(10)
C13 0.0171(12) 0.0225(13) 0.0515(17) 0.0025(10) 0.0110(12) 0.0025(12)
C14 0.0108(12) 0.0218(13) 0.0561(18) 0.0002(10) -0.0021(12) 0.0007(12)
C15 0.0178(12) 0.0127(11) 0.0396(15) -0.0018(9) -0.0046(11) 0.0041(10)
C16 0.0166(12) 0.0138(11) 0.0299(13) -0.0007(9) 0.0025(10) 0.0034(9)
C17 0.0206(12) 0.0204(12) 0.0190(12) 0.0016(9) -0.0017(10) -0.0012(9)
C18 0.0147(11) 0.0201(11) 0.0254(13) 0.0015(9) 0.0007(10) 0.0010(10)
C19 0.0141(11) 0.0180(12) 0.0180(12) -0.0026(9) 0.0067(9) -0.0054(9)
C20 0.0163(11) 0.0150(11) 0.0153(11) 0.0001(9) 0.0048(9) -0.0024(9)
C21 0.0218(12) 0.0179(11) 0.0196(12) -0.0045(9) 0.0053(10) -0.0018(9)
C22 0.0322(14) 0.0164(11) 0.0174(12) -0.0021(10) 0.0053(10) 0.0016(9)
C23 0.0231(12) 0.0185(12) 0.0140(11) 0.0044(9) 0.0010(9) -0.0026(9)
C24 0.0180(12) 0.0150(11) 0.0186(12) -0.0004(9) 0.0040(10) -0.0037(9)

loop_
_atom_type_symbol
_atom_type_description
_atom_type_scat_dispersion_real
_atom_type_scat_dispersion_imag
_atom_type_scat_source
C C 0.0033 0.0016 'International Tables Vol C Tables 4.2.6.8 and 6.1.1.4'
H H 0.0000 0.0000 'International Tables Vol C Tables 4.2.6.8 and 6.1.1.4'
N N 0.0061 0.0033 'International Tables Vol C Tables 4.2.6.8 and 6.1.1.4'
O O 0.0106 0.0060 'International Tables Vol C Tables 4.2.6.8 and 6.1.1.4'
Zn Zn 0.2839 1.4301 'International Tables Vol C Tables 4.2.6.8 and 6.1.1.4'

loop_
_geom_angle_atom_site_label_1
_geom_angle_atom_site_label_2
_geom_angle_atom_site_label_3
_geom_angle
N2 Zn1 N4 105.92(7)
N2 Zn1 N6 100.61(6)
N4 Zn1 N6 102.29(7)
N2 Zn1 N5 98.59(6)
N4 Zn1 N5 76.15(7)
N6 Zn1 N5 160.36(6)
N2 Zn1 N3 75.58(6)
N4 Zn1 N3 166.90(7)
N6 Zn1 N3 90.07(6)
N5 Zn1 N3 90.75(6)
N2 Zn1 N7 161.58(6)
N4 Zn1 N7 92.50(6)
N6 Zn1 N7 75.22(6)
N5 Zn1 N7 85.25(6)
N3 Zn1 N7 86.40(6)
C7 O1 H1O 114(2)
C15 O2 H2O 115(2)
C23 O3 H3O 113(2)
C17 N1 C1 115.53(17)
C17 N1 C9 115.15(17)
C1 N1 C9 114.74(18)
C3 N2 C2 119.29(17)
C3 N2 Zn1 116.76(14)
C2 N2 Zn1 123.53(13)
C8 N3 C4 118.10(18)
C8 N3 Zn1 130.39(14)
C4 N3 Zn1 111.22(13)
C11 N4 C10 119.50(19)
C11 N4 Zn1 115.64(16)
C10 N4 Zn1 124.77(14)
C16 N5 C12 118.85(19)
C16 N5 Zn1 128.46(15)
C12 N5 Zn1 111.61(14)
C19 N6 C18 119.28(18)
C19 N6 Zn1 116.48(14)
C18 N6 Zn1 124.15(13)
C24 N7 C20 118.41(18)
C24 N7 Zn1 130.39(14)
C20 N7 Zn1 110.90(13)
O5 N8 O6 121.8(2)
O5 N8 O4 120.8(2)
O6 N8 O4 117.34(19)
O9 N9 O8 121.13(18)
O9 N9 O7 118.75(18)
O8 N9 O7 120.05(17)
N1 C1 C2 110.47(17)
N1 C1 H1A 109.6
C2 C1 H1A 109.6
N1 C1 H1B 109.6
C2 C1 H1B 109.6
H1A C1 H1B 108.1
N2 C2 C1 108.90(17)
N2 C2 H2A 109.9
C1 C2 H2A 109.9
N2 C2 H2B 109.9
C1 C2 H2B 109.9
H2A C2 H2B 108.3
N2 C3 C4 120.48(19)
N2 C3 H3 119.8
C4 C3 H3 119.8
N3 C4 C5 121.93(19)
N3 C4 C3 115.58(18)
C5 C4 C3 122.49(19)
C6 C5 C4 119.89(19)
C6 C5 H5 120.1
C4 C5 H5 120.1
C5 C6 C7 118.2(2)
C5 C6 H6 120.9
C7 C6 H6 120.9
O1 C7 C6 124.66(19)
O1 C7 C8 116.43(19)
C6 C7 C8 118.88(19)
N3 C8 C7 122.95(19)
N3 C8 H8 118.5
C7 C8 H8 118.5
N1 C9 C10 110.56(18)
N1 C9 H9A 109.5
C10 C9 H9A 109.5
N1 C9 H9B 109.5
C10 C9 H9B 109.5
H9A C9 H9B 108.1
N4 C10 C9 109.67(18)
N4 C10 H10A 109.7
C9 C10 H10A 109.7
N4 C10 H10B 109.7
C9 C10 H10B 109.7
H10A C10 H10B 108.2
N4 C11 C12 119.8(2)
N4 C11 H11 120.1
C12 C11 H11 120.1
N5 C12 C13 121.7(2)
N5 C12 C11 115.69(19)
C13 C12 C11 122.6(2)
C14 C13 C12 119.5(2)
C14 C13 H13 120.2
C12 C13 H13 120.2
C13 C14 C15 119.1(2)
C13 C14 H14 120.5
C15 C14 H14 120.5
O2 C15 C14 118.7(2)
O2 C15 C16 122.5(2)
C14 C15 C16 118.7(2)
N5 C16 C15 122.2(2)
N5 C16 H16 118.9
C15 C16 H16 118.9
N1 C17 C18 110.43(17)
N1 C17 H17A 109.6
C18 C17 H17A 109.6
N1 C17 H17B 109.6
C18 C17 H17B 109.6
H17A C17 H17B 108.1
N6 C18 C17 109.49(17)
N6 C18 H18A 109.8
C17 C18 H18A 109.8
N6 C18 H18B 109.8
C17 C18 H18B 109.8
H18A C18 H18B 108.2
N6 C19 C20 121.04(19)
N6 C19 H19 119.5
C20 C19 H19 119.5
N7 C20 C21 122.22(19)
N7 C20 C19 116.07(18)
C21 C20 C19 121.70(19)
C22 C21 C20 119.3(2)
C22 C21 H21 120.3
C20 C21 H21 120.3
C21 C22 C23 118.8(2)
C21 C22 H22 120.6
C23 C22 H22 120.6
O3 C23 C22 119.0(2)
O3 C23 C24 122.3(2)
C22 C23 C24 118.7(2)
N7 C24 C23 122.6(2)
N7 C24 H24 118.7
C23 C24 H24 118.7

loop_
_geom_bond_atom_site_label_1
_geom_bond_atom_site_label_2
_geom_bond_distance
Zn1 N2 2.1215(17)
Zn1 N4 2.1292(18)
Zn1 N6 2.1468(17)
Zn1 N5 2.2239(18)
Zn1 N3 2.2711(17)
Zn1 N7 2.3000(17)
O1 C7 1.342(3)
O1 H1O 0.82(3)
O2 C15 1.341(3)
O2 H2O 0.78(3)
O3 C23 1.344(3)
O3 H3O 0.80(3)
O4 N8 1.262(2)
O5 N8 1.230(2)
O6 N8 1.258(3)
O7 N9 1.269(2)
O8 N9 1.238(2)
O9 N9 1.230(2)
N1 C17 1.454(3)
N1 C1 1.456(3)
N1 C9 1.460(3)
N2 C3 1.273(3)
N2 C2 1.467(3)
N3 C8 1.328(3)
N3 C4 1.357(3)
N4 C11 1.273(3)
N4 C10 1.466(3)
N5 C16 1.334(3)
N5 C12 1.350(3)
N6 C19 1.270(3)
N6 C18 1.466(3)
N7 C24 1.331(3)
N7 C20 1.352(3)
C1 C2 1.523(3)
C1 H1A 0.9900
C1 H1B 0.9900
C2 H2A 0.9900
C2 H2B 0.9900
C3 C4 1.459(3)
C3 H3 0.9500
C4 C5 1.387(3)
C5 C6 1.381(3)
C5 H5 0.9500
C6 C7 1.387(3)
C6 H6 0.9500
C7 C8 1.399(3)
C8 H8 0.9500
C9 C10 1.518(3)
C9 H9A 0.9900
C9 H9B 0.9900
C10 H10A 0.9900
C10 H10B 0.9900
C11 C12 1.464(3)
C11 H11 0.9500
C12 C13 1.390(3)
C13 C14 1.374(4)
C13 H13 0.9500
C14 C15 1.383(3)
C14 H14 0.9500
C15 C16 1.401(3)
C16 H16 0.9500
C17 C18 1.525(3)
C17 H17A 0.9900
C17 H17B 0.9900
C18 H18A 0.9900
C18 H18B 0.9900
C19 C20 1.463(3)
C19 H19 0.9500
C20 C21 1.388(3)
C21 C22 1.383(3)
C21 H21 0.9500
C22 C23 1.385(3)
C22 H22 0.9500
C23 C24 1.403(3)
C24 H24 0.9500

loop_
_geom_hbond_atom_site_label_D
_geom_hbond_atom_site_label_H
_geom_hbond_atom_site_label_A
_geom_hbond_site_symmetry_A
_geom_hbond_distance_DH
_geom_hbond_distance_HA
_geom_hbond_distance_DA
_geom_hbond_angle_DHA
O3 H3O O6 . 0.80(3) 1.90(3) 2.698(2) 173(3)
O1 H1O O7 . 0.82(3) 1.80(3) 2.597(2) 163(3)
O2 H2O O4 7_656 0.78(3) 1.84(3) 2.593(3) 162(3)

loop_
_geom_torsion_atom_site_label_1
_geom_torsion_atom_site_label_2
_geom_torsion_atom_site_label_3
_geom_torsion_atom_site_label_4
_geom_torsion
N4 Zn1 N2 C3 -171.27(15)
N6 Zn1 N2 C3 82.56(15)
N5 Zn1 N2 C3 -93.31(15)
N3 Zn1 N2 C3 -4.76(14)
N7 Zn1 N2 C3 7.6(3)
N4 Zn1 N2 C2 16.28(17)
N6 Zn1 N2 C2 -89.90(16)
N5 Zn1 N2 C2 94.23(16)
N3 Zn1 N2 C2 -177.21(16)
N7 Zn1 N2 C2 -164.89(18)
N2 Zn1 N3 C8 178.92(19)
N4 Zn1 N3 C8 -82.8(3)
N6 Zn1 N3 C8 77.97(18)
N5 Zn1 N3 C8 -82.40(18)
N7 Zn1 N3 C8 2.79(18)
N2 Zn1 N3 C4 5.33(13)
N4 Zn1 N3 C4 103.7(3)
N6 Zn1 N3 C4 -95.62(14)
N5 Zn1 N3 C4 104.01(14)
N7 Zn1 N3 C4 -170.80(14)
N2 Zn1 N4 C11 102.79(16)
N6 Zn1 N4 C11 -152.25(15)
N5 Zn1 N4 C11 7.64(15)
N3 Zn1 N4 C11 8.0(4)
N7 Zn1 N4 C11 -76.84(16)
N2 Zn1 N4 C10 -80.77(17)
N6 Zn1 N4 C10 24.19(18)
N5 Zn1 N4 C10 -175.92(18)
N3 Zn1 N4 C10 -175.6(2)
N7 Zn1 N4 C10 99.60(17)
N2 Zn1 N5 C16 78.54(18)
N4 Zn1 N5 C16 -177.07(18)
N6 Zn1 N5 C16 -89.3(3)
N3 Zn1 N5 C16 3.01(17)
N7 Zn1 N5 C16 -83.31(17)
N2 Zn1 N5 C12 -113.68(14)
N4 Zn1 N5 C12 -9.30(14)
N6 Zn1 N5 C12 78.5(2)
N3 Zn1 N5 C12 170.79(14)
N7 Zn1 N5 C12 84.46(14)
N2 Zn1 N6 C19 -159.92(15)
N4 Zn1 N6 C19 91.03(16)
N5 Zn1 N6 C19 7.9(3)
N3 Zn1 N6 C19 -84.58(15)
N7 Zn1 N6 C19 1.68(15)
N2 Zn1 N6 C18 23.52(16)
N4 Zn1 N6 C18 -85.53(16)
N5 Zn1 N6 C18 -168.71(18)
N3 Zn1 N6 C18 98.86(16)
N7 Zn1 N6 C18 -174.88(17)
N2 Zn1 N7 C24 -98.6(3)
N4 Zn1 N7 C24 80.29(18)
N6 Zn1 N7 C24 -177.66(19)
N5 Zn1 N7 C24 4.42(18)
N3 Zn1 N7 C24 -86.64(18)
N2 Zn1 N7 C20 74.9(2)
N4 Zn1 N7 C20 -106.20(14)
N6 Zn1 N7 C20 -4.15(13)
N5 Zn1 N7 C20 177.93(14)
N3 Zn1 N7 C20 86.87(14)
C17 N1 C1 C2 137.91(19)
C9 N1 C1 C2 -84.5(2)
C3 N2 C2 C1 -106.5(2)
Zn1 N2 C2 C1 65.7(2)
N1 C1 C2 N2 -54.2(2)
C2 N2 C3 C4 176.38(18)
Zn1 N2 C3 C4 3.6(2)
C8 N3 C4 C5 0.0(3)
Zn1 N3 C4 C5 174.51(15)
C8 N3 C4 C3 -179.80(18)
Zn1 N3 C4 C3 -5.3(2)
N2 C3 C4 N3 1.6(3)
N2 C3 C4 C5 -178.28(19)
N3 C4 C5 C6 -0.5(3)
C3 C4 C5 C6 179.28(19)
C4 C5 C6 C7 0.2(3)
C5 C6 C7 O1 -177.68(19)
C5 C6 C7 C8 0.6(3)
C4 N3 C8 C7 0.8(3)
Zn1 N3 C8 C7 -172.41(15)
O1 C7 C8 N3 177.27(18)
C6 C7 C8 N3 -1.1(3)
C17 N1 C9 C10 -81.2(2)
C1 N1 C9 C10 141.00(19)
C11 N4 C10 C9 -123.0(2)
Zn1 N4 C10 C9 60.7(2)
N1 C9 C10 N4 -55.5(2)
C10 N4 C11 C12 178.35(19)
Zn1 N4 C11 C12 -5.0(3)
C16 N5 C12 C13 -0.6(3)
Zn1 N5 C12 C13 -169.65(17)
C16 N5 C12 C11 178.94(18)
Zn1 N5 C12 C11 9.8(2)
N4 C11 C12 N5 -3.7(3)
N4 C11 C12 C13 175.7(2)
N5 C12 C13 C14 0.2(3)
C11 C12 C13 C14 -179.3(2)
C12 C13 C14 C15 0.6(3)
C13 C14 C15 O2 177.5(2)
C13 C14 C15 C16 -0.9(3)
C12 N5 C16 C15 0.2(3)
Zn1 N5 C16 C15 167.21(15)
O2 C15 C16 N5 -177.84(19)
C14 C15 C16 N5 0.5(3)
C1 N1 C17 C18 -82.7(2)
C9 N1 C17 C18 139.83(19)
C19 N6 C18 C17 -114.6(2)
Zn1 N6 C18 C17 61.9(2)
N1 C17 C18 N6 -55.2(2)
C18 N6 C19 C20 177.74(18)
Zn1 N6 C19 C20 1.0(3)
C24 N7 C20 C21 1.3(3)
Zn1 N7 C20 C21 -173.13(16)
C24 N7 C20 C19 -179.69(18)
Zn1 N7 C20 C19 5.9(2)
N6 C19 C20 N7 -5.1(3)
N6 C19 C20 C21 174.0(2)
N7 C20 C21 C22 -0.4(3)
C19 C20 C21 C22 -179.4(2)
C20 C21 C22 C23 -0.9(3)
C21 C22 C23 O3 -177.15(19)
C21 C22 C23 C24 1.3(3)
C20 N7 C24 C23 -0.8(3)
Zn1 N7 C24 C23 172.30(15)
O3 C23 C24 N7 177.91(19)
C22 C23 C24 N7 -0.5(3)
